data_4038776
loop_
_publ_author_name
'Sun, Quan-Shun'
'Sun, Jing'
'Pan, Liu-Na'
'Yan, Chao-Guo'

_publ_section_title
;
 Selective Construction of Diverse Polycyclic Spirooxindoles via a
 Three-Component Reaction of Cyclic Mercapto-Substituted \b-Enamino
 Esters, Isatins, and Cyclic 1,3-Diketones.
;
_journal_issue 19
_journal_name_full 'The Journal of organic chemistry'
_journal_page_first 12117
_journal_page_last 12127
_journal_paper_doi 10.1021/acs.joc.0c01290
_journal_volume 85
_journal_year 2020
_chemical_formula_moiety 'C32 H26 N2 O4 S'
_chemical_formula_sum 'C32 H26 N2 O4 S'
_chemical_formula_weight 534.61
_space_group_crystal_system triclinic
_space_group_IT_number 2
_space_group_name_Hall '-P 1'
_space_group_name_H-M_alt 'P -1'
_atom_sites_solution_hydrogens geom
_audit_creation_method SHELXL-2014/7
_cell_angle_alpha 96.679(2)
_cell_angle_beta 97.410(2)
_cell_angle_gamma 106.252(2)
_cell_formula_units_Z 2
_cell_length_a 8.9799(6)
_cell_length_b 10.3963(7)
_cell_length_c 15.1711(10)
_cell_measurement_reflns_used 9940
_cell_measurement_temperature 273(2)
_cell_measurement_theta_max 27.44
_cell_measurement_theta_min 2.29
_cell_volume 1331.00(15)
_computing_cell_refinement 'Bruker SAINT'
_computing_data_collection 'Bruker APEX2'
_computing_data_reduction 'Bruker SAINT'
_computing_molecular_graphics 'Bruker SHELXTL'
_computing_publication_material 'Bruker SHELXTL'
_computing_structure_refinement 'SHELXL-2014/7 (Sheldrick, 2014)'
_computing_structure_solution 'SHELXS-97 (Sheldrick 2008)'
_diffrn_ambient_temperature 273(2)
_diffrn_measured_fraction_theta_full 0.987
_diffrn_measured_fraction_theta_max 0.988
_diffrn_measurement_device_type 'CCD area detector'
_diffrn_measurement_method 'phi and omega scans'
_diffrn_radiation_source 'fine-focus sealed tube'
_diffrn_radiation_type MoK\a
_diffrn_radiation_wavelength 0.71073
_diffrn_reflns_av_R_equivalents 0.0256
_diffrn_reflns_av_unetI/netI 0.0269
_diffrn_reflns_Laue_measured_fraction_full 0.987
_diffrn_reflns_Laue_measured_fraction_max 0.988
_diffrn_reflns_limit_h_max 11
_diffrn_reflns_limit_h_min -11
_diffrn_reflns_limit_k_max 12
_diffrn_reflns_limit_k_min -12
_diffrn_reflns_limit_l_max 18
_diffrn_reflns_limit_l_min -18
_diffrn_reflns_number 18563
_diffrn_reflns_point_group_measured_fraction_full 0.987
_diffrn_reflns_point_group_measured_fraction_max 0.988
_diffrn_reflns_theta_full 25.242
_diffrn_reflns_theta_max 25.996
_diffrn_reflns_theta_min 2.552
_exptl_absorpt_coefficient_mu 0.163
_exptl_absorpt_correction_T_max 0.969
_exptl_absorpt_correction_T_min 0.962
_exptl_absorpt_correction_type multi-scan
_exptl_absorpt_process_details sadabs
_exptl_crystal_colour 'dark purple'
_exptl_crystal_density_diffrn 1.334
_exptl_crystal_description block
_exptl_crystal_F_000 560
_exptl_crystal_size_max 0.240
_exptl_crystal_size_mid 0.220
_exptl_crystal_size_min 0.200
_refine_diff_density_max 0.376
_refine_diff_density_min -0.383
_refine_diff_density_rms 0.041
_refine_ls_extinction_method none
_refine_ls_goodness_of_fit_ref 1.028
_refine_ls_hydrogen_treatment constr
_refine_ls_matrix_type full
_refine_ls_number_parameters 383
_refine_ls_number_reflns 5161
_refine_ls_number_restraints 56
_refine_ls_restrained_S_all 1.084
_refine_ls_R_factor_all 0.0695
_refine_ls_R_factor_gt 0.0555
_refine_ls_shift/su_max 0.000
_refine_ls_shift/su_mean 0.000
_refine_ls_structure_factor_coef Fsqd
_refine_ls_weighting_details 'w=1/[\s^2^(Fo^2^)+(0.0832P)^2^+0.6380P] where P=(Fo^2^+2Fc^2^)/3'
_refine_ls_weighting_scheme calc
_refine_ls_wR_factor_gt 0.1523
_refine_ls_wR_factor_ref 0.1631
_reflns_Friedel_coverage 0.000
_reflns_number_gt 4118
_reflns_number_total 5161
_reflns_threshold_expression 'I > 2\s(I)'
_cod_data_source_file jo0c01290_si_002.cif
_cod_data_source_block 1g
_cod_depositor_comments 'Adding full bibliography for 4038776--4038786.cif.'
_cod_database_code 4038776
_shelx_shelxl_version_number 2014/7
_shelx_space_group_comment
; 
The symmetry employed for this shelxl refinement is uniquely defined 
by the following loop, which should always be used as a source of 
symmetry information in preference to the above space-group names. 
They are only intended as comments. 
;
_shelx_estimated_absorpt_t_min 0.962
_shelx_estimated_absorpt_t_max 0.968

loop_
_space_group_symop_operation_xyz
'x, y, z'
'-x, -y, -z'

loop_
_atom_site_label
_atom_site_type_symbol
_atom_site_fract_x
_atom_site_fract_y
_atom_site_fract_z
_atom_site_U_iso_or_equiv
_atom_site_adp_type
_atom_site_occupancy
_atom_site_site_symmetry_order
_atom_site_calc_flag
_atom_site_refinement_flags_posn
_atom_site_refinement_flags_adp
_atom_site_refinement_flags_occupancy
_atom_site_disorder_assembly
_atom_site_disorder_group
C1 C 0.8639(3) 0.6800(2) 0.49501(17) 0.0519(5) Uani 1 1 d . . . . .
C2 C 0.9431(3) 0.8100(3) 0.5397(2) 0.0683(7) Uani 1 1 d . . . . .
H2 H 0.9670 0.8815 0.5072 0.082 Uiso 1 1 calc R U . . .
C3 C 0.9867(3) 0.8339(3) 0.6318(2) 0.0718(8) Uani 1 1 d . . . . .
H3 H 1.0387 0.9217 0.6615 0.086 Uiso 1 1 calc R U . . .
C4 C 0.9537(3) 0.7292(3) 0.67972(19) 0.0647(7) Uani 1 1 d . . . . .
H4 H 0.9843 0.7461 0.7419 0.078 Uiso 1 1 calc R U . . .
C5 C 0.8759(3) 0.5990(3) 0.63724(17) 0.0590(6) Uani 1 1 d . . . . .
H5 H 0.8547 0.5282 0.6705 0.071 Uiso 1 1 calc R U . . .
C6 C 0.8292(2) 0.5738(2) 0.54445(16) 0.0484(5) Uani 1 1 d . . . . .
C7 C 0.6318(2) 0.5105(2) 0.37003(15) 0.0444(5) Uani 1 1 d . . . . .
H7 H 0.5615 0.5504 0.4004 0.053 Uiso 1 1 calc R U . . .
C8 C 0.6600(2) 0.3995(2) 0.42012(14) 0.0428(5) Uani 1 1 d . . . . .
C9 C 0.5868(2) 0.2634(2) 0.38597(14) 0.0435(5) Uani 1 1 d . . . . .
C10 C 0.6366(3) 0.1612(2) 0.43093(16) 0.0494(5) Uani 1 1 d . . . . .
C11 C 0.6503(4) -0.0650(3) 0.4114(2) 0.0750(8) Uani 1 1 d . . . . .
H11A H 0.6901 -0.0378 0.4747 0.113 Uiso 1 1 calc R U . . .
H11B H 0.7284 -0.0903 0.3817 0.113 Uiso 1 1 calc R U . . .
H11C H 0.5568 -0.1411 0.4023 0.113 Uiso 1 1 calc R U . . .
C12 C 0.3183(3) 0.2649(3) 0.18020(16) 0.0548(6) Uani 1 1 d . . . . .
C13 C 0.2532(3) 0.1200(2) 0.19216(17) 0.0547(6) Uani 1 1 d . . . . .
C14 C 0.1274(3) 0.0204(3) 0.1418(2) 0.0750(8) Uani 1 1 d . . . . .
H14 H 0.0742 0.0353 0.0890 0.090 Uiso 1 1 calc R U . . .
C15 C 0.0811(4) -0.1039(3) 0.1721(3) 0.0872(10) Uani 1 1 d . . . . .
H15 H -0.0023 -0.1742 0.1384 0.105 Uiso 1 1 calc R U . . .
C16 C 0.1579(3) -0.1230(3) 0.2510(2) 0.0795(9) Uani 1 1 d . . . . .
H16 H 0.1239 -0.2059 0.2709 0.095 Uiso 1 1 calc R U . . .
C17 C 0.2857(3) -0.0215(2) 0.3021(2) 0.0612(6) Uani 1 1 d . . . . .
H17 H 0.3357 -0.0352 0.3563 0.073 Uiso 1 1 calc R U . . .
C18 C 0.3368(3) 0.1002(2) 0.27072(15) 0.0477(5) Uani 1 1 d . . . . .
C19 C 0.4655(2) 0.2312(2) 0.30747(14) 0.0417(5) Uani 1 1 d . . . . .
C20 C 0.4463(2) 0.3258(2) 0.25596(14) 0.0450(5) Uani 1 1 d . . . . .
C21 C 0.5579(2) 0.4672(2) 0.26964(15) 0.0449(5) Uani 1 1 d . . . . .
C22 C 0.6702(3) 0.4779(2) 0.20278(15) 0.0473(5) Uani 1 1 d . . . . .
C23 C 0.7850(3) 0.4167(3) 0.19282(18) 0.0627(6) Uani 1 1 d . . . . .
H23 H 0.8059 0.3589 0.2319 0.075 Uiso 1 1 calc R U . . .
C24 C 0.8697(4) 0.4431(3) 0.1228(2) 0.0800(9) Uani 1 1 d . . . . .
H24 H 0.9510 0.4057 0.1162 0.096 Uiso 1 1 calc R U . . .
C25 C 0.8330(4) 0.5247(3) 0.0633(2) 0.0807(9) Uani 1 1 d . . . . .
H25 H 0.8885 0.5392 0.0159 0.097 Uiso 1 1 calc R U . . .
C26 C 0.7167(4) 0.5854(3) 0.07220(18) 0.0661(7) Uani 1 1 d . . . . .
H26 H 0.6927 0.6402 0.0317 0.079 Uiso 1 1 calc R U . . .
C27 C 0.6373(3) 0.5620(2) 0.14305(15) 0.0507(5) Uani 1 1 d . . . . .
C28 C 0.4708(3) 0.5710(2) 0.24314(16) 0.0506(5) Uani 1 1 d . . . . .
C29 C 0.4510(4) 0.7036(3) 0.1200(2) 0.0833(7) Uani 1 1 d D U . . .
H29A H 0.3383 0.6698 0.1183 0.100 Uiso 0.522(4) 1 calc R U P A 1
H29B H 0.4679 0.6875 0.0583 0.100 Uiso 0.522(4) 1 calc R U P A 1
H29C H 0.3524 0.7066 0.1386 0.100 Uiso 0.478(4) 1 calc R U P A 2
H29D H 0.4331 0.6747 0.0554 0.100 Uiso 0.478(4) 1 calc R U P A 2
C30 C 0.4948(7) 0.8545(4) 0.1461(4) 0.0852(8) Uani 0.522(4) 1 d D U P A 1
H30A H 0.4993 0.8791 0.2102 0.102 Uiso 0.522(4) 1 calc R U P A 1
H30B H 0.4190 0.8905 0.1139 0.102 Uiso 0.522(4) 1 calc R U P A 1
C31 C 0.6561(7) 0.9087(5) 0.1201(5) 0.0887(9) Uani 0.522(4) 1 d D U P A 1
H31A H 0.7305 0.8714 0.1524 0.106 Uiso 0.522(4) 1 calc R U P A 1
H31B H 0.6504 0.8818 0.0561 0.106 Uiso 0.522(4) 1 calc R U P A 1
C32 C 0.7104(9) 1.0625(5) 0.1436(6) 0.0947(13) Uani 0.522(4) 1 d D U P A 1
H32A H 0.6226 1.0966 0.1300 0.142 Uiso 0.522(4) 1 calc R U P A 1
H32B H 0.7899 1.0994 0.1091 0.142 Uiso 0.522(4) 1 calc R U P A 1
H32C H 0.7530 1.0885 0.2067 0.142 Uiso 0.522(4) 1 calc R U P A 1
C30' C 0.5808(9) 0.8449(5) 0.1487(5) 0.0862(8) Uani 0.478(4) 1 d D U P A 2
H30C H 0.5803 0.8810 0.2105 0.103 Uiso 0.478(4) 1 calc R U P A 2
H30D H 0.6837 0.8339 0.1450 0.103 Uiso 0.478(4) 1 calc R U P A 2
C31' C 0.5493(9) 0.9436(5) 0.0870(5) 0.0890(10) Uani 0.478(4) 1 d D U P A 2
H31C H 0.5515 0.9056 0.0258 0.107 Uiso 0.478(4) 1 calc R U P A 2
H31D H 0.4435 0.9485 0.0890 0.107 Uiso 0.478(4) 1 calc R U P A 2
C32' C 0.6598(10) 1.0862(6) 0.1069(6) 0.0971(14) Uani 0.478(4) 1 d D U P A 2
H32D H 0.6769 1.1190 0.1703 0.146 Uiso 0.478(4) 1 calc R U P A 2
H32E H 0.6145 1.1438 0.0743 0.146 Uiso 0.478(4) 1 calc R U P A 2
H32F H 0.7584 1.0867 0.0886 0.146 Uiso 0.478(4) 1 calc R U P A 2
N1 N 0.7519(2) 0.44061(18) 0.50126(13) 0.0537(5) Uani 1 1 d . . . . .
H1 H 0.7649 0.3774 0.5304 0.064 Uiso 1 1 calc R U . . .
N2 N 0.5191(2) 0.61506(19) 0.16789(13) 0.0523(5) Uani 1 1 d . . . . .
O1 O 0.6998(2) 0.17845(17) 0.50872(12) 0.0671(5) Uani 1 1 d . . . . .
O2 O 0.6134(2) 0.04637(16) 0.37449(12) 0.0589(4) Uani 1 1 d . . . . .
O3 O 0.2699(3) 0.3195(2) 0.12050(13) 0.0795(6) Uani 1 1 d . . . . .
O4 O 0.3791(2) 0.60837(18) 0.28440(13) 0.0649(5) Uani 1 1 d . . . . .
S1 S 0.81744(7) 0.64374(6) 0.37752(4) 0.0593(2) Uani 1 1 d . . . . .

loop_
_atom_site_aniso_label
_atom_site_aniso_U_11
_atom_site_aniso_U_22
_atom_site_aniso_U_33
_atom_site_aniso_U_23
_atom_site_aniso_U_13
_atom_site_aniso_U_12
C1 0.0437(11) 0.0422(12) 0.0668(15) 0.0093(10) 0.0077(10) 0.0084(9)
C2 0.0597(15) 0.0424(13) 0.093(2) 0.0092(13) -0.0018(14) 0.0071(11)
C3 0.0599(15) 0.0522(15) 0.092(2) -0.0096(14) -0.0038(14) 0.0138(12)
C4 0.0459(13) 0.0740(18) 0.0667(16) -0.0078(14) 0.0070(11) 0.0147(12)
C5 0.0469(12) 0.0629(15) 0.0605(15) 0.0092(12) 0.0091(11) 0.0060(11)
C6 0.0386(10) 0.0431(11) 0.0594(14) 0.0072(10) 0.0089(9) 0.0061(9)
C7 0.0451(11) 0.0366(10) 0.0529(12) 0.0140(9) 0.0127(9) 0.0098(9)
C8 0.0418(10) 0.0407(11) 0.0475(12) 0.0156(9) 0.0119(9) 0.0093(8)
C9 0.0445(11) 0.0360(10) 0.0500(12) 0.0139(9) 0.0090(9) 0.0090(9)
C10 0.0474(12) 0.0406(12) 0.0587(14) 0.0160(10) 0.0044(10) 0.0095(9)
C11 0.0819(19) 0.0444(14) 0.104(2) 0.0209(14) 0.0052(16) 0.0276(13)
C12 0.0558(13) 0.0571(14) 0.0511(13) 0.0160(11) 0.0058(10) 0.0146(11)
C13 0.0520(13) 0.0519(13) 0.0567(14) 0.0050(11) 0.0038(11) 0.0140(11)
C14 0.0669(17) 0.0683(18) 0.0756(18) -0.0015(14) -0.0130(14) 0.0138(14)
C15 0.0630(17) 0.0570(17) 0.117(3) -0.0083(17) -0.0106(18) -0.0016(14)
C16 0.0621(16) 0.0464(15) 0.118(3) 0.0132(15) 0.0051(17) 0.0023(12)
C17 0.0528(13) 0.0434(13) 0.0828(18) 0.0165(12) 0.0064(12) 0.0069(10)
C18 0.0463(11) 0.0405(11) 0.0558(13) 0.0076(9) 0.0100(10) 0.0117(9)
C19 0.0422(10) 0.0369(10) 0.0477(12) 0.0109(9) 0.0119(9) 0.0113(8)
C20 0.0459(11) 0.0429(11) 0.0478(12) 0.0142(9) 0.0114(9) 0.0117(9)
C21 0.0470(11) 0.0403(11) 0.0511(12) 0.0184(9) 0.0121(9) 0.0130(9)
C22 0.0492(12) 0.0440(11) 0.0482(12) 0.0116(9) 0.0130(9) 0.0095(9)
C23 0.0652(15) 0.0634(15) 0.0691(16) 0.0196(13) 0.0227(13) 0.0262(13)
C24 0.0783(19) 0.087(2) 0.091(2) 0.0193(17) 0.0427(16) 0.0371(16)
C25 0.097(2) 0.079(2) 0.0737(19) 0.0204(16) 0.0492(17) 0.0197(17)
C26 0.0863(19) 0.0580(15) 0.0558(15) 0.0193(12) 0.0251(13) 0.0147(14)
C27 0.0564(13) 0.0414(11) 0.0503(12) 0.0122(9) 0.0121(10) 0.0050(10)
C28 0.0487(12) 0.0432(12) 0.0630(14) 0.0211(10) 0.0128(11) 0.0121(10)
C29 0.1139(19) 0.0623(12) 0.0852(15) 0.0331(11) 0.0115(14) 0.0384(12)
C30 0.113(2) 0.0634(13) 0.0888(16) 0.0293(12) 0.0101(15) 0.0381(14)
C31 0.113(2) 0.0664(15) 0.0927(18) 0.0257(14) 0.0098(16) 0.0349(15)
C32 0.117(3) 0.0678(16) 0.099(3) 0.024(2) 0.004(2) 0.0296(19)
C30' 0.117(2) 0.0632(14) 0.0875(17) 0.0331(13) 0.0112(16) 0.0364(14)
C31' 0.120(2) 0.0640(15) 0.0898(18) 0.0345(14) 0.0100(17) 0.0334(16)
C32' 0.127(3) 0.0690(18) 0.096(3) 0.0354(19) 0.007(2) 0.026(2)
N1 0.0599(12) 0.0395(10) 0.0551(11) 0.0167(8) 0.0007(9) 0.0047(9)
N2 0.0590(11) 0.0466(10) 0.0553(11) 0.0231(9) 0.0120(9) 0.0150(9)
O1 0.0867(13) 0.0503(10) 0.0607(11) 0.0191(8) -0.0060(9) 0.0190(9)
O2 0.0673(10) 0.0400(9) 0.0690(11) 0.0095(7) -0.0006(8) 0.0208(8)
O3 0.0867(14) 0.0820(13) 0.0625(12) 0.0309(10) -0.0083(10) 0.0151(11)
O4 0.0651(11) 0.0624(11) 0.0850(13) 0.0325(9) 0.0318(9) 0.0308(9)
S1 0.0609(4) 0.0436(3) 0.0660(4) 0.0198(3) 0.0126(3) -0.0014(3)

loop_
_atom_type_symbol
_atom_type_description
_atom_type_scat_dispersion_real
_atom_type_scat_dispersion_imag
_atom_type_scat_source
C C 0.0033 0.0016 'International Tables Vol C Tables 4.2.6.8 and 6.1.1.4'
H H 0.0000 0.0000 'International Tables Vol C Tables 4.2.6.8 and 6.1.1.4'
N N 0.0061 0.0033 'International Tables Vol C Tables 4.2.6.8 and 6.1.1.4'
O O 0.0106 0.0060 'International Tables Vol C Tables 4.2.6.8 and 6.1.1.4'
S S 0.1246 0.1234 'International Tables Vol C Tables 4.2.6.8 and 6.1.1.4'

loop_
_geom_angle_atom_site_label_1
_geom_angle_atom_site_label_2
_geom_angle_atom_site_label_3
_geom_angle
_geom_angle_site_symmetry_1
_geom_angle_site_symmetry_3
_geom_angle_publ_flag
C2 C1 C6 119.2(2) . . ?
C2 C1 S1 121.7(2) . . ?
C6 C1 S1 118.96(18) . . ?
C3 C2 C1 120.4(3) . . ?
C3 C2 H2 119.8 . . ?
C1 C2 H2 119.8 . . ?
C4 C3 C2 120.1(2) . . ?
C4 C3 H3 119.9 . . ?
C2 C3 H3 119.9 . . ?
C3 C4 C5 120.9(3) . . ?
C3 C4 H4 119.6 . . ?
C5 C4 H4 119.6 . . ?
C4 C5 C6 119.6(3) . . ?
C4 C5 H5 120.2 . . ?
C6 C5 H5 120.2 . . ?
C5 C6 C1 119.8(2) . . ?
C5 C6 N1 119.4(2) . . ?
C1 C6 N1 120.7(2) . . ?
C8 C7 C21 116.42(17) . . ?
C8 C7 S1 109.53(14) . . ?
C21 C7 S1 107.52(14) . . ?
C8 C7 H7 107.7 . . ?
C21 C7 H7 107.7 . . ?
S1 C7 H7 107.7 . . ?
N1 C8 C9 122.26(18) . . ?
N1 C8 C7 116.11(18) . . ?
C9 C8 C7 121.50(19) . . ?
C8 C9 C19 117.49(18) . . ?
C8 C9 C10 118.58(19) . . ?
C19 C9 C10 123.93(18) . . ?
O1 C10 O2 122.4(2) . . ?
O1 C10 C9 125.4(2) . . ?
O2 C10 C9 112.09(19) . . ?
O2 C11 H11A 109.5 . . ?
O2 C11 H11B 109.5 . . ?
H11A C11 H11B 109.5 . . ?
O2 C11 H11C 109.5 . . ?
H11A C11 H11C 109.5 . . ?
H11B C11 H11C 109.5 . . ?
O3 C12 C20 128.1(2) . . ?
O3 C12 C13 126.5(2) . . ?
C20 C12 C13 105.45(19) . . ?
C14 C13 C18 122.4(2) . . ?
C14 C13 C12 129.1(2) . . ?
C18 C13 C12 108.3(2) . . ?
C13 C14 C15 118.0(3) . . ?
C13 C14 H14 121.0 . . ?
C15 C14 H14 121.0 . . ?
C16 C15 C14 120.3(3) . . ?
C16 C15 H15 119.9 . . ?
C14 C15 H15 119.9 . . ?
C15 C16 C17 121.6(3) . . ?
C15 C16 H16 119.2 . . ?
C17 C16 H16 119.2 . . ?
C18 C17 C16 118.6(3) . . ?
C18 C17 H17 120.7 . . ?
C16 C17 H17 120.7 . . ?
C17 C18 C13 119.0(2) . . ?
C17 C18 C19 133.5(2) . . ?
C13 C18 C19 107.33(19) . . ?
C20 C19 C9 122.09(19) . . ?
C20 C19 C18 108.21(18) . . ?
C9 C19 C18 129.60(18) . . ?
C19 C20 C12 110.43(19) . . ?
C19 C20 C21 123.29(19) . . ?
C12 C20 C21 125.75(19) . . ?
C20 C21 C22 110.42(18) . . ?
C20 C21 C7 109.09(16) . . ?
C22 C21 C7 116.82(17) . . ?
C20 C21 C28 111.36(17) . . ?
C22 C21 C28 101.21(17) . . ?
C7 C21 C28 107.68(18) . . ?
C23 C22 C27 120.5(2) . . ?
C23 C22 C21 130.7(2) . . ?
C27 C22 C21 108.75(19) . . ?
C22 C23 C24 118.4(3) . . ?
C22 C23 H23 120.8 . . ?
C24 C23 H23 120.8 . . ?
C25 C24 C23 120.1(3) . . ?
C25 C24 H24 119.9 . . ?
C23 C24 H24 119.9 . . ?
C26 C25 C24 121.8(3) . . ?
C26 C25 H25 119.1 . . ?
C24 C25 H25 119.1 . . ?
C27 C26 C25 117.5(3) . . ?
C27 C26 H26 121.2 . . ?
C25 C26 H26 121.2 . . ?
C26 C27 C22 121.6(2) . . ?
C26 C27 N2 128.3(2) . . ?
C22 C27 N2 110.14(19) . . ?
O4 C28 N2 126.2(2) . . ?
O4 C28 C21 125.7(2) . . ?
N2 C28 C21 108.05(19) . . ?
N2 C29 C30 124.9(3) . . ?
N2 C29 C30' 102.5(3) . . ?
N2 C29 H29A 106.1 . . ?
C30 C29 H29A 106.1 . . ?
N2 C29 H29B 106.1 . . ?
C30 C29 H29B 106.1 . . ?
H29A C29 H29B 106.3 . . ?
N2 C29 H29C 111.3 . . ?
C30' C29 H29C 111.3 . . ?
N2 C29 H29D 111.3 . . ?
C30' C29 H29D 111.3 . . ?
H29C C29 H29D 109.2 . . ?
C29 C30 C31 105.1(4) . . ?
C29 C30 H30A 110.7 . . ?
C31 C30 H30A 110.7 . . ?
C29 C30 H30B 110.7 . . ?
C31 C30 H30B 110.7 . . ?
H30A C30 H30B 108.8 . . ?
C32 C31 C30 108.9(5) . . ?
C32 C31 H31A 109.9 . . ?
C30 C31 H31A 109.9 . . ?
C32 C31 H31B 109.9 . . ?
C30 C31 H31B 109.9 . . ?
H31A C31 H31B 108.3 . . ?
C31 C32 H32A 109.5 . . ?
C31 C32 H32B 109.5 . . ?
H32A C32 H32B 109.5 . . ?
C31 C32 H32C 109.5 . . ?
H32A C32 H32C 109.5 . . ?
H32B C32 H32C 109.5 . . ?
C31' C30' C29 109.9(4) . . ?
C31' C30' H30C 109.7 . . ?
C29 C30' H30C 109.7 . . ?
C31' C30' H30D 109.7 . . ?
C29 C30' H30D 109.7 . . ?
H30C C30' H30D 108.2 . . ?
C32' C31' C30' 117.1(5) . . ?
C32' C31' H31C 108.0 . . ?
C30' C31' H31C 108.0 . . ?
C32' C31' H31D 108.0 . . ?
C30' C31' H31D 108.0 . . ?
H31C C31' H31D 107.3 . . ?
C31' C32' H32D 109.5 . . ?
C31' C32' H32E 109.5 . . ?
H32D C32' H32E 109.5 . . ?
C31' C32' H32F 109.5 . . ?
H32D C32' H32F 109.5 . . ?
H32E C32' H32F 109.5 . . ?
C8 N1 C6 128.09(19) . . ?
C8 N1 H1 116.0 . . ?
C6 N1 H1 116.0 . . ?
C28 N2 C27 111.44(18) . . ?
C28 N2 C29 122.7(2) . . ?
C27 N2 C29 125.8(2) . . ?
C10 O2 C11 117.6(2) . . ?
C1 S1 C7 97.23(10) . . ?

loop_
_geom_bond_atom_site_label_1
_geom_bond_atom_site_label_2
_geom_bond_distance
_geom_bond_site_symmetry_2
_geom_bond_publ_flag
C1 C2 1.384(3) . ?
C1 C6 1.393(3) . ?
C1 S1 1.748(3) . ?
C2 C3 1.376(4) . ?
C2 H2 0.9300 . ?
C3 C4 1.364(4) . ?
C3 H3 0.9300 . ?
C4 C5 1.374(4) . ?
C4 H4 0.9300 . ?
C5 C6 1.388(3) . ?
C5 H5 0.9300 . ?
C6 N1 1.401(3) . ?
C7 C8 1.514(3) . ?
C7 C21 1.541(3) . ?
C7 S1 1.825(2) . ?
C7 H7 0.9800 . ?
C8 N1 1.340(3) . ?
C8 C9 1.386(3) . ?
C9 C19 1.444(3) . ?
C9 C10 1.466(3) . ?
C10 O1 1.212(3) . ?
C10 O2 1.334(3) . ?
C11 O2 1.443(3) . ?
C11 H11A 0.9600 . ?
C11 H11B 0.9600 . ?
C11 H11C 0.9600 . ?
C12 O3 1.220(3) . ?
C12 C20 1.458(3) . ?
C12 C13 1.498(3) . ?
C13 C14 1.367(4) . ?
C13 C18 1.392(3) . ?
C14 C15 1.392(4) . ?
C14 H14 0.9300 . ?
C15 C16 1.366(5) . ?
C15 H15 0.9300 . ?
C16 C17 1.391(4) . ?
C16 H16 0.9300 . ?
C17 C18 1.382(3) . ?
C17 H17 0.9300 . ?
C18 C19 1.509(3) . ?
C19 C20 1.359(3) . ?
C20 C21 1.503(3) . ?
C21 C22 1.512(3) . ?
C21 C28 1.559(3) . ?
C22 C23 1.369(3) . ?
C22 C27 1.390(3) . ?
C23 C24 1.393(4) . ?
C23 H23 0.9300 . ?
C24 C25 1.378(4) . ?
C24 H24 0.9300 . ?
C25 C26 1.376(4) . ?
C25 H25 0.9300 . ?
C26 C27 1.372(3) . ?
C26 H26 0.9300 . ?
C27 N2 1.398(3) . ?
C28 O4 1.215(3) . ?
C28 N2 1.356(3) . ?
C29 N2 1.451(3) . ?
C29 C30 1.498(4) . ?
C29 C30' 1.571(4) . ?
C29 H29A 0.9700 . ?
C29 H29B 0.9700 . ?
C29 H29C 0.9700 . ?
C29 H29D 0.9700 . ?
C30 C31 1.520(5) . ?
C30 H30A 0.9700 . ?
C30 H30B 0.9700 . ?
C31 C32 1.519(4) . ?
C31 H31A 0.9700 . ?
C31 H31B 0.9700 . ?
C32 H32A 0.9600 . ?
C32 H32B 0.9600 . ?
C32 H32C 0.9600 . ?
C30' C31' 1.525(4) . ?
C30' H30C 0.9700 . ?
C30' H30D 0.9700 . ?
C31' C32' 1.506(5) . ?
C31' H31C 0.9700 . ?
C31' H31D 0.9700 . ?
C32' H32D 0.9600 . ?
C32' H32E 0.9600 . ?
C32' H32F 0.9600 . ?
N1 H1 0.8600 . ?

loop_
_geom_hbond_atom_site_label_D
_geom_hbond_atom_site_label_H
_geom_hbond_atom_site_label_A
_geom_hbond_distance_DH
_geom_hbond_distance_HA
_geom_hbond_distance_DA
_geom_hbond_angle_DHA
_geom_hbond_site_symmetry_A
N1 H1 O1 0.86 1.96 2.652(2) 136.6 .
